data_4120588
loop_
_publ_author_name
'Carney, Daniel W.'
'Schmitz, Karl R.'
'Truong, Jonathan V.'
'Sauer, Robert T.'
'Sello, Jason K.'

_publ_section_title
;
 Restriction of the conformational dynamics of the cyclic acyldepsipeptide
 antibiotics improves their antibacterial activity.
;
_journal_issue 5
_journal_name_full 'Journal of the American Chemical Society'
_journal_page_first 1922
_journal_page_last 1929
_journal_paper_doi 10.1021/ja410385c
_journal_volume 136
_journal_year 2014
_chemical_formula_sum 'C21 H34 N3 O6'
_chemical_formula_weight 424.51
_chemical_name_common js30jun11
_space_group_crystal_system orthorhombic
_space_group_IT_number 19
_space_group_name_Hall 'P 2ac 2ab'
_space_group_name_H-M_alt 'P 21 21 21'
_symmetry_space_group_name_Hall 'P 2ac 2ab'
_symmetry_space_group_name_H-M 'P 21 21 21'
_atom_sites_solution_hydrogens geom
_atom_sites_solution_primary direct
_atom_sites_solution_secondary difmap
_cell_angle_alpha 90
_cell_angle_beta 90
_cell_angle_gamma 90
_cell_formula_units_Z 4
_cell_length_a 10.083(17)
_cell_length_b 11.513(19)
_cell_length_c 20.46(3)
_cell_measurement_reflns_used 2316
_cell_measurement_temperature 183.(2)
_cell_measurement_theta_max 18.3615
_cell_measurement_theta_min 2.6635
_cell_volume 2375(7)
_computing_cell_refinement 'SAINT V7.68A (Bruker AXS, 2009)'
_computing_data_reduction 'SAINT V7.68A (Bruker AXS, 2009)'
_computing_structure_refinement 'SHELXL-97 (Sheldrick, 2008)'
_computing_structure_solution 'SHELXS-97 (Sheldrick, 2008)'
_diffrn_ambient_temperature 183.(2)
_diffrn_detector_area_resol_mean 8.3333
_diffrn_measured_fraction_theta_full 0.993
_diffrn_measured_fraction_theta_max 0.993
_diffrn_radiation_wavelength 0.71073
_diffrn_reflns_av_R_equivalents 0.1340
_diffrn_reflns_av_sigmaI/netI 0.1041
_diffrn_reflns_limit_h_max 9
_diffrn_reflns_limit_h_min -9
_diffrn_reflns_limit_k_max 11
_diffrn_reflns_limit_k_min -11
_diffrn_reflns_limit_l_max 19
_diffrn_reflns_limit_l_min -19
_diffrn_reflns_number 11836
_diffrn_reflns_theta_full 20.32
_diffrn_reflns_theta_max 20.32
_diffrn_reflns_theta_min 2.25
_exptl_absorpt_coefficient_mu 0.087
_exptl_absorpt_correction_T_max 0.98
_exptl_absorpt_correction_T_min 0.41
_exptl_absorpt_correction_type multi-scan
_exptl_absorpt_process_details 'SADABS V2008/1 (Bruker AXS)'
_exptl_crystal_colour 'clear colourless'
_exptl_crystal_density_diffrn 1.187
_exptl_crystal_density_method 'not measured'
_exptl_crystal_description chunk
_exptl_crystal_F_000 916
_exptl_crystal_size_max 0.250
_exptl_crystal_size_mid 0.250
_exptl_crystal_size_min 0.200
_refine_diff_density_max 0.282
_refine_diff_density_min -0.258
_refine_ls_abs_structure_details 'Flack H D (1983), Acta Cryst. A39, 876-881'
_refine_ls_abs_structure_Flack -2.(3)
_refine_ls_extinction_method none
_refine_ls_goodness_of_fit_ref 1.046
_refine_ls_hydrogen_treatment constr
_refine_ls_matrix_type full
_refine_ls_number_parameters 277
_refine_ls_number_reflns 2292
_refine_ls_number_restraints 0
_refine_ls_restrained_S_all 1.046
_refine_ls_R_factor_all 0.0850
_refine_ls_R_factor_gt 0.0711
_refine_ls_shift/su_max 0.000
_refine_ls_shift/su_mean 0.000
_refine_ls_structure_factor_coef Fsqd
_refine_ls_weighting_details 'calc w=1/[\s^2^(Fo^2^)+(0.1119P)^2^+0.0000P] where P=(Fo^2^+2Fc^2^)/3'
_refine_ls_weighting_scheme calc
_refine_ls_wR_factor_gt 0.1678
_refine_ls_wR_factor_ref 0.1825
_reflns_number_gt 1893
_reflns_number_total 2292
_reflns_threshold_expression >2sigma(I)
_cod_data_source_file ja410385c_si_002.cif
_cod_data_source_block I
_cod_original_cell_volume 2375.(7)
_cod_database_code 4120588

loop_
_space_group_symop_operation_xyz
'x, y, z'
'x+1/2, -y+1/2, -z'
'-x, y+1/2, -z+1/2'
'-x+1/2, -y, z+1/2'

loop_
_atom_site_type_symbol
_atom_site_label
_atom_site_fract_x
_atom_site_fract_y
_atom_site_fract_z
_atom_site_U_iso_or_equiv
_atom_site_adp_type
_atom_site_calc_flag
_atom_site_refinement_flags
_atom_site_occupancy
O O1 0.1857(4) 0.8467(4) 0.4565(2) 0.0694(13) Uani d . 1
O O2 0.0405(5) 0.2699(3) 0.6759(2) 0.0708(13) Uani d . 1
O O3 0.2372(4) 0.6799(4) 0.4079(2) 0.0702(13) Uani d . 1
O O4 -0.0737(4) 0.6604(4) 0.3961(3) 0.0859(15) Uani d . 1
O O5 -0.1677(4) 0.3237(3) 0.5108(2) 0.0621(12) Uani d . 1
O O6 0.0866(4) 0.3829(4) 0.5866(2) 0.0643(12) Uani d . 1
N N1 0.0348(5) 0.5701(4) 0.4789(3) 0.0617(14) Uani d . 1
N N2 -0.0243(4) 0.3562(4) 0.4284(2) 0.0491(12) Uani d . 1
N N3 0.0209(5) 0.1957(4) 0.5775(2) 0.0507(12) Uani d . 1
C C1 0.2725(7) 0.9076(5) 0.4124(3) 0.0668(19) Uani d . 1
H H1A 0.3633 0.8789 0.4178 0.1 Uiso calc R 1
H H1B 0.2698 0.9909 0.4221 0.1 Uiso calc R 1
H H1C 0.2434 0.8945 0.3673 0.1 Uiso calc R 1
C C2 0.1774(6) 0.7333(5) 0.4490(3) 0.0593(17) Uani d . 1
C C3 0.0903(7) 0.6791(5) 0.5005(3) 0.0697(19) Uani d . 1
H H3 0.0158 0.7337 0.5102 0.084 Uiso calc R 1
C C4 -0.0443(6) 0.5700(6) 0.4266(4) 0.0663(18) Uani d . 1
C C5 -0.1048(6) 0.4536(5) 0.4043(4) 0.0646(19) Uani d . 1
H H5 -0.1944 0.4469 0.4249 0.078 Uiso calc R 1
C C6 -0.0621(6) 0.2976(5) 0.4818(3) 0.0512(15) Uani d . 1
C C7 0.0195(5) 0.1980(5) 0.5067(3) 0.0512(15) Uani d . 1
H H7 0.1119 0.2018 0.489 0.061 Uiso calc R 1
C C8 0.0528(6) 0.2910(6) 0.6114(3) 0.0548(15) Uani d . 1
C C9 0.0532(7) 0.3637(5) 0.7246(3) 0.068(2) Uani d . 1
C C10 0.1920(9) 0.4103(7) 0.7246(5) 0.122(3) Uani d . 1
H H10A 0.2547 0.3466 0.7319 0.183 Uiso calc R 1
H H10B 0.2015 0.468 0.7595 0.183 Uiso calc R 1
H H10C 0.2106 0.4469 0.6823 0.183 Uiso calc R 1
C C11 -0.0467(8) 0.4566(6) 0.7111(3) 0.085(2) Uani d . 1
H H11A -0.0274 0.4928 0.6688 0.127 Uiso calc R 1
H H11B -0.0426 0.5156 0.7456 0.127 Uiso calc R 1
H H11C -0.1357 0.4224 0.71 0.127 Uiso calc R 1
C C12 -0.0456(7) 0.0802(5) 0.4899(3) 0.0664(19) Uani d . 1
H H12A -0.1427 0.0888 0.4847 0.08 Uiso calc R 1
H H12B -0.008 0.0477 0.4492 0.08 Uiso calc R 1
C C13 -0.0133(7) 0.0040(5) 0.5476(3) 0.0652(18) Uani d . 1
H H13A -0.0788 -0.0596 0.5519 0.078 Uiso calc R 1
H H13B 0.0764 -0.0301 0.5431 0.078 Uiso calc R 1
C C14 -0.0198(6) 0.0842(5) 0.6051(3) 0.0529(15) Uani d . 1
H H14A -0.1109 0.0884 0.623 0.063 Uiso calc R 1
H H14B 0.0416 0.0591 0.6401 0.063 Uiso calc R 1
C C15 0.1027(6) 0.3388(6) 0.3934(3) 0.0582(17) Uani d . 1
H H15A 0.146 0.267 0.4094 0.07 Uiso calc R 1
H H15B 0.1627 0.4049 0.4024 0.07 Uiso calc R 1
C C16 0.0794(7) 0.3293(6) 0.3206(3) 0.0710(19) Uani d . 1
H H16A 0.166 0.3229 0.298 0.085 Uiso calc R 1
H H16B 0.0284 0.2577 0.3114 0.085 Uiso calc R 1
C C17 0.0051(8) 0.4323(7) 0.2937(3) 0.083(2) Uani d . 1
H H17 0.0604 0.503 0.3017 0.099 Uiso calc R 1
C C18 -0.0178(10) 0.4226(8) 0.2194(4) 0.124(3) Uani d . 1
H H18A 0.0656 0.4016 0.1978 0.185 Uiso calc R 1
H H18B -0.0489 0.4974 0.2024 0.185 Uiso calc R 1
H H18C -0.0845 0.3627 0.2106 0.185 Uiso calc R 1
C C19 -0.1237(7) 0.4468(7) 0.3317(4) 0.084(2) Uani d . 1
H H19A -0.1685 0.5185 0.3166 0.101 Uiso calc R 1
H H19B -0.1828 0.3805 0.3216 0.101 Uiso calc R 1
C C20 0.1703(7) 0.6605(6) 0.5631(3) 0.078(2) Uani d . 1
H H20A 0.111 0.6339 0.598 0.118 Uiso calc R 1
H H20B 0.212 0.7338 0.5761 0.118 Uiso calc R 1
H H20C 0.2389 0.6018 0.5554 0.118 Uiso calc R 1
C C21 0.0180(10) 0.3001(7) 0.7881(3) 0.113(3) Uani d . 1
H H21A -0.0705 0.2656 0.7841 0.17 Uiso calc R 1
H H21B 0.0188 0.3553 0.8246 0.17 Uiso calc R 1
H H21C 0.0833 0.2387 0.7963 0.17 Uiso calc R 1

loop_
_atom_site_aniso_label
_atom_site_aniso_U_11
_atom_site_aniso_U_22
_atom_site_aniso_U_33
_atom_site_aniso_U_12
_atom_site_aniso_U_13
_atom_site_aniso_U_23
O1 0.084(3) 0.042(3) 0.082(3) -0.008(2) 0.026(3) -0.002(2)
O2 0.105(4) 0.042(2) 0.066(3) -0.002(2) -0.019(3) -0.004(2)
O3 0.071(3) 0.060(3) 0.080(3) 0.008(2) 0.020(3) 0.001(2)
O4 0.073(3) 0.060(3) 0.125(4) 0.016(3) 0.000(3) 0.019(3)
O5 0.046(2) 0.053(3) 0.087(3) -0.004(2) 0.014(2) -0.002(2)
O6 0.070(3) 0.048(3) 0.075(3) -0.016(2) -0.006(2) -0.005(2)
N1 0.057(3) 0.051(3) 0.078(4) -0.008(3) 0.013(3) -0.003(3)
N2 0.036(3) 0.051(3) 0.060(3) -0.003(2) 0.003(2) 0.008(3)
N3 0.065(3) 0.036(3) 0.051(3) -0.014(2) 0.003(3) -0.005(2)
C1 0.066(4) 0.067(4) 0.067(5) -0.016(3) 0.007(4) 0.010(4)
C2 0.051(4) 0.045(5) 0.081(5) 0.001(3) 0.011(4) -0.005(4)
C3 0.071(4) 0.051(4) 0.086(5) -0.007(3) 0.034(4) -0.004(4)
C4 0.046(4) 0.059(5) 0.094(6) 0.006(4) 0.016(4) 0.001(4)
C5 0.039(3) 0.063(5) 0.092(6) 0.002(3) -0.012(4) 0.019(4)
C6 0.041(4) 0.049(4) 0.064(4) -0.002(3) 0.004(3) -0.009(3)
C7 0.046(4) 0.052(4) 0.055(4) -0.001(3) 0.007(3) -0.002(3)
C8 0.059(4) 0.051(4) 0.055(4) -0.008(3) 0.003(3) 0.004(4)
C9 0.110(6) 0.036(3) 0.057(4) 0.010(4) -0.025(4) -0.007(3)
C10 0.129(8) 0.087(6) 0.149(8) 0.005(5) -0.068(7) -0.032(6)
C11 0.126(6) 0.068(4) 0.059(4) 0.020(5) -0.016(4) 0.005(3)
C12 0.088(5) 0.042(3) 0.070(4) 0.009(3) -0.009(4) -0.015(3)
C13 0.078(4) 0.048(4) 0.070(4) -0.007(3) 0.010(4) -0.005(3)
C14 0.049(4) 0.046(3) 0.063(4) -0.003(3) 0.003(3) 0.001(3)
C15 0.049(4) 0.067(4) 0.059(4) -0.001(3) 0.005(3) 0.003(3)
C16 0.074(4) 0.081(5) 0.057(4) -0.010(4) -0.005(4) 0.002(4)
C17 0.084(6) 0.094(6) 0.070(5) -0.032(5) -0.021(4) 0.016(4)
C18 0.154(9) 0.139(8) 0.078(6) -0.042(7) -0.048(6) 0.012(5)
C19 0.063(5) 0.082(5) 0.107(6) -0.008(4) -0.034(5) 0.023(4)
C20 0.105(5) 0.056(4) 0.074(5) -0.031(4) 0.030(5) -0.011(4)
C21 0.211(10) 0.067(5) 0.062(5) 0.026(6) -0.035(6) -0.003(4)

loop_
_atom_type_symbol
_atom_type_description
_atom_type_scat_dispersion_real
_atom_type_scat_dispersion_imag
_atom_type_scat_source
C C 0.0033 0.0016 'International Tables Vol C Tables 4.2.6.8 and 6.1.1.4'
H H 0.0000 0.0000 'International Tables Vol C Tables 4.2.6.8 and 6.1.1.4'
N N 0.0061 0.0033 'International Tables Vol C Tables 4.2.6.8 and 6.1.1.4'
O O 0.0106 0.0060 'International Tables Vol C Tables 4.2.6.8 and 6.1.1.4'

loop_
_geom_angle_atom_site_label_1
_geom_angle_atom_site_label_2
_geom_angle_atom_site_label_3
_geom_angle
C2 O1 C1 116.7(5)
C8 O2 C9 121.4(5)
C4 N1 C3 118.6(6)
C6 N2 C5 120.0(5)
C6 N2 C15 124.9(5)
C5 N2 C15 114.8(5)
C8 N3 C7 120.3(5)
C8 N3 C14 126.1(5)
C7 N3 C14 113.6(4)
O1 C1 H1A 109.5
O1 C1 H1B 109.5
H1A C1 H1B 109.5
O1 C1 H1C 109.5
H1A C1 H1C 109.5
H1B C1 H1C 109.5
O3 C2 O1 123.8(6)
O3 C2 C3 124.6(6)
O1 C2 C3 111.5(6)
N1 C3 C2 111.9(5)
N1 C3 C20 109.8(5)
C2 C3 C20 109.7(5)
N1 C3 H3 108.5
C2 C3 H3 108.5
C20 C3 H3 108.5
O4 C4 N1 122.8(6)
O4 C4 C5 118.9(7)
N1 C4 C5 118.4(6)
N2 C5 C19 111.3(6)
N2 C5 C4 110.2(5)
C19 C5 C4 112.9(6)
N2 C5 H5 107.4
C19 C5 H5 107.4
C4 C5 H5 107.4
O5 C6 N2 120.4(5)
O5 C6 C7 119.2(6)
N2 C6 C7 120.4(5)
N3 C7 C6 111.0(5)
N3 C7 C12 102.1(4)
C6 C7 C12 111.3(5)
N3 C7 H7 110.7
C6 C7 H7 110.7
C12 C7 H7 110.7
O6 C8 N3 124.2(6)
O6 C8 O2 126.1(6)
N3 C8 O2 109.7(5)
O2 C9 C10 110.1(6)
O2 C9 C11 109.9(5)
C10 C9 C11 111.9(6)
O2 C9 C21 101.7(5)
C10 C9 C21 112.8(7)
C11 C9 C21 110.1(7)
C9 C10 H10A 109.5
C9 C10 H10B 109.5
H10A C10 H10B 109.5
C9 C10 H10C 109.5
H10A C10 H10C 109.5
H10B C10 H10C 109.5
C9 C11 H11A 109.5
C9 C11 H11B 109.5
H11A C11 H11B 109.5
C9 C11 H11C 109.5
H11A C11 H11C 109.5
H11B C11 H11C 109.5
C13 C12 C7 104.3(5)
C13 C12 H12A 110.9
C7 C12 H12A 110.9
C13 C12 H12B 110.9
C7 C12 H12B 110.9
H12A C12 H12B 108.9
C14 C13 C12 104.3(5)
C14 C13 H13A 110.9
C12 C13 H13A 110.9
C14 C13 H13B 110.9
C12 C13 H13B 110.9
H13A C13 H13B 108.9
N3 C14 C13 103.0(5)
N3 C14 H14A 111.2
C13 C14 H14A 111.2
N3 C14 H14B 111.2
C13 C14 H14B 111.2
H14A C14 H14B 109.1
N2 C15 C16 110.6(5)
N2 C15 H15A 109.5
C16 C15 H15A 109.5
N2 C15 H15B 109.5
C16 C15 H15B 109.5
H15A C15 H15B 108.1
C17 C16 C15 112.3(6)
C17 C16 H16A 109.1
C15 C16 H16A 109.1
C17 C16 H16B 109.1
C15 C16 H16B 109.1
H16A C16 H16B 107.9
C16 C17 C19 108.9(6)
C16 C17 C18 112.2(7)
C19 C17 C18 112.6(7)
C16 C17 H17 107.6
C19 C17 H17 107.6
C18 C17 H17 107.6
C17 C18 H18A 109.5
C17 C18 H18B 109.5
H18A C18 H18B 109.5
C17 C18 H18C 109.5
H18A C18 H18C 109.5
H18B C18 H18C 109.5
C5 C19 C17 113.8(5)
C5 C19 H19A 108.8
C17 C19 H19A 108.8
C5 C19 H19B 108.8
C17 C19 H19B 108.8
H19A C19 H19B 107.7
C3 C20 H20A 109.5
C3 C20 H20B 109.5
H20A C20 H20B 109.5
C3 C20 H20C 109.5
H20A C20 H20C 109.5
H20B C20 H20C 109.5
C9 C21 H21A 109.5
C9 C21 H21B 109.5
H21A C21 H21B 109.5
C9 C21 H21C 109.5
H21A C21 H21C 109.5
H21B C21 H21C 109.5

loop_
_geom_bond_atom_site_label_1
_geom_bond_atom_site_label_2
_geom_bond_distance
O1 C2 1.317(7)
O1 C1 1.438(7)
O2 C8 1.348(7)
O2 C9 1.475(7)
O3 C2 1.203(7)
O4 C4 1.250(8)
O5 C6 1.254(7)
O6 C8 1.222(7)
N1 C4 1.335(9)
N1 C3 1.443(8)
N2 C6 1.340(7)
N2 C5 1.469(8)
N2 C15 1.480(7)
N3 C8 1.337(8)
N3 C7 1.450(7)
N3 C14 1.460(7)
C1 H1A 0.98
C1 H1B 0.98
C1 H1C 0.98
C2 C3 1.506(9)
C3 C20 1.529(10)
C3 H3 1.0
C4 C5 1.541(10)
C5 C19 1.500(10)
C5 H5 1.0
C6 C7 1.501(8)
C7 C12 1.544(8)
C7 H7 1.0
C9 C10 1.499(11)
C9 C11 1.496(9)
C9 C21 1.533(10)
C10 H10A 0.98
C10 H10B 0.98
C10 H10C 0.98
C11 H11A 0.98
C11 H11B 0.98
C11 H11C 0.98
C12 C13 1.505(8)
C12 H12A 0.99
C12 H12B 0.99
C13 C14 1.498(8)
C13 H13A 0.99
C13 H13B 0.99
C14 H14A 0.99
C14 H14B 0.99
C15 C16 1.512(9)
C15 H15A 0.99
C15 H15B 0.99
C16 C17 1.507(10)
C16 H16A 0.99
C16 H16B 0.99
C17 C19 1.522(10)
C17 C18 1.543(10)
C17 H17 1.0
C18 H18A 0.98
C18 H18B 0.98
C18 H18C 0.98
C19 H19A 0.99
C19 H19B 0.99
C20 H20A 0.98
C20 H20B 0.98
C20 H20C 0.98
C21 H21A 0.98
C21 H21B 0.98
C21 H21C 0.98
